data_7055004
loop_
_publ_author_name
'Das, Kuheli'
'Panda, Uttam'
'Datta, Amitabha'
'Roy, Suman'
'Mondal, Sudipa'
'Massera, Chiara'
'Askun, Tulin'
'Celikboyun, Pinar'
'Garribba, Eugenio'
'Sinha, Chittaranjan'
'Anand, Kushi'
'Akitsu, Takashiro'
'Kobayashi, Kana'

_publ_section_title
;
 An enolato-bridged dinuclear Cu(ii) complex with a coumarin-assisted
 precursor: a spectral, magnetic and biological study
;
_journal_issue 9
_journal_name_full 'New J. Chem.'
_journal_page_first 7309
_journal_paper_doi 10.1039/C5NJ00789E
_journal_volume 39
_journal_year 2015
_chemical_formula_sum 'C21 H19 Cu N3 O5'
_chemical_formula_weight 456.93
_chemical_name_systematic
;
 ?
;
_space_group_IT_number 14
_symmetry_cell_setting monoclinic
_symmetry_space_group_name_Hall '-P 2yn'
_symmetry_space_group_name_H-M 'P 1 21/n 1'
_atom_sites_solution_hydrogens geom
_atom_sites_solution_primary direct
_atom_sites_solution_secondary difmap
_audit_creation_method SHELXL-97
_audit_update_record
;
2013-05-11 deposited with the CCDC.
2015-07-16 downloaded from the CCDC.
;
_cell_angle_alpha 90.00
_cell_angle_beta 97.190(2)
_cell_angle_gamma 90.00
_cell_formula_units_Z 4
_cell_length_a 8.2580(10)
_cell_length_b 11.221(2)
_cell_length_c 21.508(3)
_cell_measurement_reflns_used 639
_cell_measurement_temperature 293(2)
_cell_measurement_theta_max 30.63
_cell_measurement_theta_min 1.91
_cell_volume 1977.3(5)
_computing_cell_refinement 'APEX-II (2008)'
_computing_data_collection 'APEX-II (2008)'
_computing_data_reduction 'SAINT (2008)'
_computing_structure_refinement 'SHELXL97, G. M. Sheldrick, Acta Cryst. A, 2008,A64,112-122.'
_computing_structure_solution 'SIR97 (Giacovazzo and co., 1999)'
_diffrn_ambient_temperature 293(2)
_diffrn_measured_fraction_theta_full 0.996
_diffrn_measured_fraction_theta_max 0.996
_diffrn_measurement_device_type 'Bruker Breeze CCD area-detector'
_diffrn_measurement_method omega-scan
_diffrn_radiation_monochromator graphite
_diffrn_radiation_source 'fine-focus sealed tube'
_diffrn_radiation_type MoK\a
_diffrn_radiation_wavelength 0.71069
_diffrn_reflns_av_R_equivalents 0.0358
_diffrn_reflns_av_sigmaI/netI 0.0250
_diffrn_reflns_limit_h_max 11
_diffrn_reflns_limit_h_min -11
_diffrn_reflns_limit_k_max 16
_diffrn_reflns_limit_k_min -16
_diffrn_reflns_limit_l_max 30
_diffrn_reflns_limit_l_min -30
_diffrn_reflns_number 31462
_diffrn_reflns_theta_full 30.63
_diffrn_reflns_theta_max 30.63
_diffrn_reflns_theta_min 1.91
_diffrn_standards_decay_% 0
_diffrn_standards_interval_count 0
_diffrn_standards_interval_time 0
_diffrn_standards_number 0
_exptl_absorpt_coefficient_mu 1.144
_exptl_absorpt_correction_T_max 0.7461
_exptl_absorpt_correction_T_min 0.6104
_exptl_absorpt_correction_type multi-scan
_exptl_absorpt_process_details 'Bruker SADABS 2008/1'
_exptl_crystal_colour green
_exptl_crystal_density_diffrn 1.535
_exptl_crystal_density_method 'not measured'
_exptl_crystal_description prismatic
_exptl_crystal_F_000 940
_exptl_crystal_size_max 0.15
_exptl_crystal_size_mid 0.12
_exptl_crystal_size_min 0.09
_refine_diff_density_max 0.616
_refine_diff_density_min -0.251
_refine_diff_density_rms 0.069
_refine_ls_extinction_method none
_refine_ls_goodness_of_fit_ref 1.046
_refine_ls_hydrogen_treatment mixed
_refine_ls_matrix_type full
_refine_ls_number_parameters 314
_refine_ls_number_reflns 6071
_refine_ls_number_restraints 0
_refine_ls_restrained_S_all 1.046
_refine_ls_R_factor_all 0.0483
_refine_ls_R_factor_gt 0.0358
_refine_ls_shift/su_max 0.000
_refine_ls_shift/su_mean 0.000
_refine_ls_structure_factor_coef Fsqd
_refine_ls_weighting_details 'calc w=1/[\s^2^(Fo^2^)+(0.0583P)^2^+0.4073P] where P=(Fo^2^+2Fc^2^)/3'
_refine_ls_weighting_scheme calc
_refine_ls_wR_factor_gt 0.0963
_refine_ls_wR_factor_ref 0.1040
_reflns_number_gt 4850
_reflns_number_total 6071
_reflns_threshold_expression >2sigma(I)
_cod_data_source_file c5nj00789e2.cif
_cod_data_source_block shelxl
_cod_depositor_comments
;
         Adding full bibliography for 7055004.cif.

2018-03-04
Z value and formula fixed to values more according to usual
chemical conventions.                 miguel
;
_cod_original_formula_sum 'C42 H38 Cu2 N6 O10'
_cod_original_formula_weight 913.86
_cod_original_formula_units_Z 2
_cod_original_sg_symbol_H-M P21/n
_cod_database_code 7055004

loop_
_symmetry_equiv_pos_as_xyz
'x, y, z'
'-x+1/2, y+1/2, -z+1/2'
'-x, -y, -z'
'x-1/2, -y-1/2, z-1/2'

loop_
_atom_site_label
_atom_site_type_symbol
_atom_site_fract_x
_atom_site_fract_y
_atom_site_fract_z
_atom_site_U_iso_or_equiv
_atom_site_adp_type
_atom_site_occupancy
_atom_site_symmetry_multiplicity
_atom_site_calc_flag
_atom_site_refinement_flags
Cu1 Cu 0.07720(2) 0.360967(17) 0.018807(8) 0.03275(8) Uani 1 1 d .
N1 N -0.01499(16) 0.28303(11) -0.05683(6) 0.0296(3) Uani 1 1 d .
N2 N 0.01935(18) 0.33673(12) -0.11222(6) 0.0314(3) Uani 1 1 d .
O1 O -0.28328(15) -0.01203(10) -0.08308(5) 0.0358(3) Uani 1 1 d .
O2 O -0.3830(2) -0.13643(12) -0.15738(7) 0.0523(4) Uani 1 1 d .
O3 O 0.01082(16) 0.23844(11) 0.07051(5) 0.0398(3) Uani 1 1 d .
O4 O 0.14050(15) 0.47602(10) -0.04119(5) 0.0362(3) Uani 1 1 d .
C1 C -0.3637(2) -0.11684(15) -0.10159(9) 0.0392(4) Uani 1 1 d .
C2 C -0.4182(2) -0.18834(17) -0.05244(10) 0.0435(4) Uani 1 1 d .
C3 C -0.3816(2) -0.16189(16) 0.00850(10) 0.0391(4) Uani 1 1 d .
C4 C -0.4411(3) -0.2396(2) 0.05820(11) 0.0527(5) Uani 1 1 d .
H4A H -0.5002 -0.3062 0.0387 0.079 Uiso 1 1 calc R
H4B H -0.5116 -0.1940 0.0814 0.079 Uiso 1 1 calc R
H4C H -0.3494 -0.2679 0.0861 0.079 Uiso 1 1 calc R
C5 C -0.28297(19) -0.05818(14) 0.02595(8) 0.0342(3) Uani 1 1 d .
C6 C -0.23731(19) 0.01477(14) -0.02102(7) 0.0306(3) Uani 1 1 d .
C7 C -0.14127(19) 0.11860(13) -0.00981(7) 0.0291(3) Uani 1 1 d .
C8 C -0.0834(2) 0.14805(14) 0.05372(8) 0.0327(3) Uani 1 1 d .
C9 C -0.1291(2) 0.07211(17) 0.10157(8) 0.0417(4) Uani 1 1 d .
C10 C -0.2247(2) -0.02578(17) 0.08805(9) 0.0410(4) Uani 1 1 d .
C11 C -0.10006(19) 0.18614(14) -0.06237(7) 0.0301(3) Uani 1 1 d .
C12 C 0.09915(18) 0.43615(14) -0.09805(7) 0.0294(3) Uani 1 1 d .
C13 C 0.14378(19) 0.50971(14) -0.15081(7) 0.0313(3) Uani 1 1 d .
C14 C 0.0844(2) 0.48275(18) -0.21265(8) 0.0420(4) Uani 1 1 d .
C15 C 0.1193(3) 0.5566(2) -0.26070(9) 0.0549(5) Uani 1 1 d .
C16 C 0.2159(3) 0.6560(2) -0.24798(10) 0.0531(5) Uani 1 1 d .
C17 C 0.2777(3) 0.68287(19) -0.18728(10) 0.0493(5) Uani 1 1 d .
C18 C 0.2407(2) 0.61036(17) -0.13881(9) 0.0413(4) Uani 1 1 d .
O1S O 0.21670(15) 0.43757(12) 0.08854(5) 0.0404(3) Uani 1 1 d .
C1S C 0.2318(2) 0.39953(17) 0.14370(8) 0.0386(4) Uani 1 1 d .
N1S N 0.31675(19) 0.45502(16) 0.19072(7) 0.0441(4) Uani 1 1 d .
C2S C 0.3306(3) 0.4056(3) 0.25402(10) 0.0670(6) Uani 1 1 d .
H2S1 H 0.2822 0.3277 0.2526 0.100 Uiso 1 1 calc R
H2S2 H 0.2750 0.4566 0.2802 0.100 Uiso 1 1 calc R
H2S3 H 0.4437 0.3999 0.2708 0.100 Uiso 1 1 calc R
C3S C 0.3958(3) 0.5677(2) 0.18160(13) 0.0694(7) Uani 1 1 d .
H3S1 H 0.3632 0.5956 0.1397 0.104 Uiso 1 1 calc R
H3S2 H 0.5121 0.5572 0.1880 0.104 Uiso 1 1 calc R
H3S3 H 0.3646 0.6250 0.2110 0.104 Uiso 1 1 calc R
H2 H -0.472(3) -0.253(2) -0.0649(12) 0.063(7) Uiso 1 1 d .
H9 H -0.090(3) 0.097(2) 0.1458(11) 0.054(6) Uiso 1 1 d .
H10 H -0.242(2) -0.0756(19) 0.1220(10) 0.039(5) Uiso 1 1 d .
H11 H -0.139(2) 0.1573(17) -0.1028(10) 0.033(5) Uiso 1 1 d .
H14 H 0.019(3) 0.418(2) -0.2214(10) 0.050(6) Uiso 1 1 d .
H15 H 0.079(3) 0.539(2) -0.3024(12) 0.068(7) Uiso 1 1 d .
H16 H 0.239(3) 0.703(2) -0.2803(11) 0.063(7) Uiso 1 1 d .
H17 H 0.345(3) 0.749(2) -0.1785(11) 0.060(7) Uiso 1 1 d .
H18 H 0.283(3) 0.624(2) -0.0999(13) 0.066(8) Uiso 1 1 d .
H1S H 0.176(2) 0.3206(18) 0.1533(9) 0.031(5) Uiso 1 1 d .

loop_
_atom_site_aniso_label
_atom_site_aniso_U_11
_atom_site_aniso_U_22
_atom_site_aniso_U_33
_atom_site_aniso_U_23
_atom_site_aniso_U_13
_atom_site_aniso_U_12
Cu1 0.04153(13) 0.03139(12) 0.02433(11) -0.00176(7) 0.00024(8) -0.00302(8)
N1 0.0368(7) 0.0273(6) 0.0247(6) 0.0011(5) 0.0035(5) -0.0009(5)
N2 0.0396(7) 0.0305(6) 0.0245(6) -0.0006(5) 0.0054(5) -0.0037(5)
O1 0.0414(6) 0.0300(6) 0.0344(6) 0.0021(4) -0.0013(5) -0.0063(5)
O2 0.0644(9) 0.0419(7) 0.0457(8) 0.0005(6) -0.0123(7) -0.0135(6)
O3 0.0546(7) 0.0365(6) 0.0268(5) 0.0003(5) -0.0003(5) -0.0056(5)
O4 0.0461(7) 0.0357(6) 0.0260(5) -0.0032(4) 0.0013(5) -0.0095(5)
C1 0.0364(8) 0.0308(8) 0.0473(10) 0.0044(7) -0.0074(7) -0.0030(6)
C2 0.0369(9) 0.0323(9) 0.0600(12) 0.0053(8) 0.0012(8) -0.0063(7)
C3 0.0311(8) 0.0321(8) 0.0550(11) 0.0118(7) 0.0095(7) 0.0027(6)
C4 0.0446(10) 0.0471(11) 0.0685(13) 0.0213(10) 0.0162(9) -0.0028(8)
C5 0.0327(8) 0.0304(7) 0.0409(8) 0.0063(6) 0.0100(6) 0.0041(6)
C6 0.0306(7) 0.0282(7) 0.0327(7) 0.0031(6) 0.0030(6) 0.0042(6)
C7 0.0312(7) 0.0273(7) 0.0288(7) 0.0024(5) 0.0032(6) 0.0030(6)
C8 0.0383(8) 0.0303(8) 0.0295(7) 0.0005(6) 0.0047(6) 0.0051(6)
C9 0.0551(11) 0.0421(9) 0.0289(8) 0.0032(7) 0.0087(7) 0.0028(8)
C10 0.0512(10) 0.0376(9) 0.0369(9) 0.0081(7) 0.0161(8) 0.0051(7)
C11 0.0342(8) 0.0290(7) 0.0265(7) -0.0013(6) 0.0016(6) -0.0002(6)
C12 0.0314(7) 0.0306(7) 0.0261(7) -0.0012(5) 0.0034(6) -0.0002(6)
C13 0.0327(7) 0.0330(8) 0.0290(7) -0.0029(6) 0.0070(6) -0.0039(6)
C14 0.0505(10) 0.0469(10) 0.0294(8) -0.0060(7) 0.0084(7) -0.0182(8)
C15 0.0697(13) 0.0665(13) 0.0291(9) -0.0006(8) 0.0089(9) -0.0277(11)
C16 0.0660(14) 0.0569(12) 0.0386(10) 0.0057(8) 0.0151(9) -0.0219(10)
C17 0.0575(12) 0.0465(10) 0.0454(10) -0.0036(8) 0.0124(9) -0.0235(9)
C18 0.0475(10) 0.0434(9) 0.0332(8) -0.0049(7) 0.0054(7) -0.0156(8)
O1S 0.0464(7) 0.0414(7) 0.0312(6) -0.0035(5) -0.0037(5) -0.0012(5)
C1S 0.0406(9) 0.0406(9) 0.0331(8) -0.0052(7) -0.0012(7) 0.0025(7)
N1S 0.0460(8) 0.0524(9) 0.0320(7) -0.0074(6) -0.0028(6) 0.0000(7)
C2S 0.0714(15) 0.0936(19) 0.0331(10) 0.0007(11) -0.0043(10) 0.0035(14)
C3S 0.0768(16) 0.0633(15) 0.0635(14) -0.0123(12) -0.0094(12) -0.0209(13)

loop_
_atom_type_symbol
_atom_type_description
_atom_type_scat_dispersion_real
_atom_type_scat_dispersion_imag
_atom_type_scat_source
C C 0.0033 0.0016 'International Tables Vol C Tables 4.2.6.8 and 6.1.1.4'
H H 0.0000 0.0000 'International Tables Vol C Tables 4.2.6.8 and 6.1.1.4'
N N 0.0061 0.0033 'International Tables Vol C Tables 4.2.6.8 and 6.1.1.4'
O O 0.0106 0.0060 'International Tables Vol C Tables 4.2.6.8 and 6.1.1.4'
Cu Cu 0.3201 1.2651 'International Tables Vol C Tables 4.2.6.8 and 6.1.1.4'

loop_
_geom_angle_atom_site_label_1
_geom_angle_atom_site_label_2
_geom_angle_atom_site_label_3
_geom_angle
O3 Cu1 N1 93.08(5)
O3 Cu1 O4 174.34(5)
N1 Cu1 O4 81.42(5)
O3 Cu1 O1S 93.12(5)
N1 Cu1 O1S 167.52(5)
O4 Cu1 O1S 92.03(5)
C11 N1 N2 116.81(13)
C11 N1 Cu1 127.97(11)
N2 N1 Cu1 115.19(10)
C12 N2 N1 108.58(12)
C6 O1 C1 121.97(13)
C8 O3 Cu1 127.61(11)
C12 O4 Cu1 109.49(10)
O2 C1 O1 116.00(16)
O2 C1 C2 127.62(17)
O1 C1 C2 116.36(16)
C3 C2 C1 122.67(17)
C3 C2 H2 121.7(17)
C1 C2 H2 115.5(17)
C2 C3 C5 118.93(16)
C2 C3 C4 120.73(18)
C5 C3 C4 120.34(18)
C3 C4 H4A 109.5
C3 C4 H4B 109.5
H4A C4 H4B 109.5
C3 C4 H4C 109.5
H4A C4 H4C 109.5
H4B C4 H4C 109.5
C6 C5 C10 116.47(16)
C6 C5 C3 118.82(16)
C10 C5 C3 124.69(16)
O1 C6 C5 120.69(15)
O1 C6 C7 115.28(13)
C5 C6 C7 124.03(15)
C6 C7 C8 117.85(14)
C6 C7 C11 118.94(14)
C8 C7 C11 123.14(14)
O3 C8 C9 118.00(15)
O3 C8 C7 124.21(15)
C9 C8 C7 117.77(15)
C10 C9 C8 121.83(17)
C10 C9 H9 122.5(14)
C8 C9 H9 115.7(14)
C9 C10 C5 122.02(16)
C9 C10 H10 116.9(13)
C5 C10 H10 120.9(13)
N1 C11 C7 123.44(14)
N1 C11 H11 119.3(12)
C7 C11 H11 117.2(12)
O4 C12 N2 124.98(14)
O4 C12 C13 117.62(13)
N2 C12 C13 117.40(13)
C18 C13 C14 118.67(16)
C18 C13 C12 120.11(14)
C14 C13 C12 121.16(14)
C15 C14 C13 120.18(17)
C15 C14 H14 119.8(14)
C13 C14 H14 120.0(14)
C16 C15 C14 120.39(19)
C16 C15 H15 119.0(16)
C14 C15 H15 120.6(17)
C17 C16 C15 120.19(19)
C17 C16 H16 120.6(16)
C15 C16 H16 119.2(16)
C16 C17 C18 119.67(18)
C16 C17 H17 120.5(15)
C18 C17 H17 119.8(15)
C17 C18 C13 120.88(17)
C17 C18 H18 120.7(17)
C13 C18 H18 118.3(17)
C1S O1S Cu1 123.50(12)
O1S C1S N1S 123.25(18)
O1S C1S H1S 119.2(10)
N1S C1S H1S 117.6(10)
C1S N1S C3S 121.08(18)
C1S N1S C2S 120.62(19)
C3S N1S C2S 118.29(19)
N1S C2S H2S1 109.5
N1S C2S H2S2 109.5
H2S1 C2S H2S2 109.5
N1S C2S H2S3 109.5
H2S1 C2S H2S3 109.5
H2S2 C2S H2S3 109.5
N1S C3S H3S1 109.5
N1S C3S H3S2 109.5
H3S1 C3S H3S2 109.5
N1S C3S H3S3 109.5
H3S1 C3S H3S3 109.5
H3S2 C3S H3S3 109.5

loop_
_geom_bond_atom_site_label_1
_geom_bond_atom_site_label_2
_geom_bond_distance
Cu1 O3 1.8921(12)
Cu1 N1 1.9186(13)
Cu1 O4 1.9426(12)
Cu1 O1S 1.9706(12)
N1 C11 1.292(2)
N1 N2 1.3954(18)
N2 C12 1.312(2)
O1 C6 1.3744(19)
O1 C1 1.384(2)
O2 C1 1.211(2)
O3 C8 1.302(2)
O4 C12 1.3069(18)
C1 C2 1.443(3)
C2 C3 1.341(3)
C2 H2 0.88(3)
C3 C5 1.443(2)
C3 C4 1.509(3)
C4 H4A 0.9600
C4 H4B 0.9600
C4 H4C 0.9600
C5 C6 1.389(2)
C5 C10 1.409(3)
C6 C7 1.413(2)
C7 C8 1.429(2)
C7 C11 1.437(2)
C8 C9 1.423(2)
C9 C10 1.363(3)
C9 H9 1.01(2)
C10 H10 0.95(2)
C11 H11 0.95(2)
C12 C13 1.486(2)
C13 C18 1.390(2)
C13 C14 1.392(2)
C14 C15 1.383(3)
C14 H14 0.91(2)
C15 C16 1.379(3)
C15 H15 0.94(3)
C16 C17 1.374(3)
C16 H16 0.91(3)
C17 C18 1.386(3)
C17 H17 0.93(3)
C18 H18 0.88(3)
O1S C1S 1.252(2)
C1S N1S 1.313(2)
C1S H1S 1.03(2)
N1S C3S 1.447(3)
N1S C2S 1.461(3)
C2S H2S1 0.9600
C2S H2S2 0.9600
C2S H2S3 0.9600
C3S H3S1 0.9600
C3S H3S2 0.9600
C3S H3S3 0.9600
